data_4031731
loop_
_publ_author_name
'Wang, Guangxia'
'Ma, Lishuang'
'Xiang, Junfeng'
'Wang, Ying'
'Chen, Xuebo'
'Che, Yanke'
'Jiang, Hua'

_publ_section_title
;
 2,6-Pyridodicarboxamide-Bridged Triptycene Molecular Transmission
 Devices: Converting Rotation to Rocking Vibration.
;
_journal_issue 22
_journal_name_full 'The Journal of organic chemistry'
_journal_page_first 11302
_journal_page_last 11312
_journal_paper_doi 10.1021/acs.joc.5b01778
_journal_volume 80
_journal_year 2015
_chemical_formula_moiety 'C55 H47 N3 O2, C H4 O'
_chemical_formula_sum 'C56 H51 N3 O3'
_chemical_formula_weight 813.99
_space_group_crystal_system monoclinic
_space_group_IT_number 14
_space_group_name_Hall '-P 2yn'
_space_group_name_H-M_alt 'P 1 21/n 1'
_symmetry_space_group_name_Hall '-P 2yn'
_symmetry_space_group_name_H-M 'P 1 21/n 1'
_atom_sites_solution_hydrogens mixed
_audit_creation_date 2015-07-22
_audit_creation_method
;
Olex2 1.2
(compiled 2015.01.26 svn.r3150 for OlexSys, GUI svn.r4998)
;
_cell_angle_alpha 90
_cell_angle_beta 97.27(3)
_cell_angle_gamma 90
_cell_formula_units_Z 4
_cell_length_a 16.874(3)
_cell_length_b 11.312(2)
_cell_length_c 23.571(5)
_cell_measurement_reflns_used 13198
_cell_measurement_temperature 100(2)
_cell_measurement_theta_max 27.4854
_cell_measurement_theta_min 1.5832
_cell_volume 4463.0(15)
_computing_cell_refinement 'CrystalClear (Rigaku Inc., 2008)'
_computing_data_collection 'CrystalClear (Rigaku Inc., 2008)'
_computing_data_reduction 'CrystalClear (Rigaku Inc., 2008)'
_computing_molecular_graphics 'Olex2 (Dolomanov et al., 2009)'
_computing_publication_material 'Olex2 (Dolomanov et al., 2009)'
_computing_structure_refinement 'ShelXL (Sheldrick, 2014)'
_diffrn_ambient_temperature 100.15
_diffrn_measured_fraction_theta_full 0.995
_diffrn_measured_fraction_theta_max 0.995
_diffrn_measurement_device_type 'MM007HF + CCD (Saturn724+)'
_diffrn_measurement_method '\w scans at fixed \c = 45\%'
_diffrn_radiation_type MoK\a
_diffrn_radiation_wavelength 0.71073
_diffrn_reflns_av_R_equivalents 0.0903
_diffrn_reflns_av_unetI/netI 0.0773
_diffrn_reflns_laue_measured_fraction_full 0.995
_diffrn_reflns_laue_measured_fraction_max 0.995
_diffrn_reflns_limit_h_max 20
_diffrn_reflns_limit_h_min -20
_diffrn_reflns_limit_k_max 13
_diffrn_reflns_limit_k_min -13
_diffrn_reflns_limit_l_max 28
_diffrn_reflns_limit_l_min -28
_diffrn_reflns_number 25792
_diffrn_reflns_point_group_measured_fraction_full 0.995
_diffrn_reflns_point_group_measured_fraction_max 0.995
_diffrn_reflns_theta_full 25.242
_diffrn_reflns_theta_max 25.500
_diffrn_reflns_theta_min 1.742
_exptl_absorpt_coefficient_mu 0.075
_exptl_absorpt_correction_T_max 1.000
_exptl_absorpt_correction_T_min 0.6129
_exptl_absorpt_correction_type multi-scan
_exptl_absorpt_process_details 'CrystalClear (Rigaku Inc., 2008)'
_exptl_crystal_colour colorless
_exptl_crystal_density_diffrn 1.211
_exptl_crystal_description block
_exptl_crystal_F_000 1728
_exptl_crystal_size_max 0.17
_exptl_crystal_size_mid 0.15
_exptl_crystal_size_min 0.1
_refine_diff_density_max 0.628
_refine_diff_density_min -0.237
_refine_diff_density_rms 0.053
_refine_ls_extinction_method none
_refine_ls_goodness_of_fit_ref 1.153
_refine_ls_hydrogen_treatment constr
_refine_ls_matrix_type full
_refine_ls_number_parameters 568
_refine_ls_number_reflns 8284
_refine_ls_number_restraints 0
_refine_ls_restrained_S_all 1.153
_refine_ls_R_factor_all 0.1294
_refine_ls_R_factor_gt 0.0946
_refine_ls_shift/su_max 0.001
_refine_ls_shift/su_mean 0.000
_refine_ls_structure_factor_coef Fsqd
_refine_ls_weighting_details 'w=1/[\s^2^(Fo^2^)+(0.0970P)^2^+2.6314P] where P=(Fo^2^+2Fc^2^)/3'
_refine_ls_weighting_scheme calc
_refine_ls_wR_factor_gt 0.2350
_refine_ls_wR_factor_ref 0.2534
_reflns_Friedel_coverage 0.000
_reflns_number_gt 6052
_reflns_number_total 8284
_reflns_threshold_expression 'I > 2\s(I)'
_cod_data_source_file jo5b01778_si_005.cif
_cod_data_source_block a
_cod_depositor_comments 'Adding full bibliography for 4031729--4031733.cif.'
_cod_original_cell_volume 4463.3(16)
_cod_database_code 4031731
_shelx_space_group_comment
;
The symmetry employed for this shelxl refinement is uniquely defined
by the following loop, which should always be used as a source of
symmetry information in preference to the above space-group names.
They are only intended as comments.
;
_shelx_estimated_absorpt_t_max 0.993
_shelx_estimated_absorpt_t_min 0.987
_olex2_refinement_description
;
1. Fixed Uiso
 At 1.2 times of:
  All C(H) groups, All N(H) groups, All O(H) groups
 At 1.5 times of:
  All C(H,H,H) groups
2.a Riding coordinates:
 O3(H3B), N2(H2), N3(H3)
2.b Ternary CH refined with riding coordinates:
 C9(H9), C41(H41)
2.c Aromatic/amide H refined with riding coordinates:
 C3(H3A), C6(H6), C11(H11), C14(H14), C20(H20), C21(H21), C22(H22), C23(H23),
 C27(H27), C28(H28), C29(H29), C34(H34), C37(H37), C43(H43), C46(H46), C51(H51),
  C52(H52), C53(H53), C54(H54)
2.d Idealised Me refined as rotating group:
 C1(H1A,H1B,H1C), C8(H8A,H8B,H8C), C16(H16A,H16B,H16C), C17(H17A,H17B,H17C),
 C39(H39A,H39B,H39C), C40(H40A,H40B,H40C), C48(H48A,H48B,H48C), C49(H49A,H49B,
 H49C), C56(H56A,H56B,H56C)
;
_shelx_shelxl_version_number 2014/7
_olex2_submission_special_instructions 'No special instructions were received'

loop_
_space_group_symop_operation_xyz
'x, y, z'
'-x+1/2, y+1/2, -z+1/2'
'-x, -y, -z'
'x-1/2, -y-1/2, z-1/2'

loop_
_atom_site_label
_atom_site_type_symbol
_atom_site_fract_x
_atom_site_fract_y
_atom_site_fract_z
_atom_site_U_iso_or_equiv
_atom_site_adp_type
_atom_site_occupancy
_atom_site_site_symmetry_order
_atom_site_calc_flag
_atom_site_refinement_flags_posn
O1 O 0.25998(15) -0.0268(2) 0.22641(10) 0.0506(7) Uani 1 1 d .
O2 O 0.40418(15) 0.0815(3) 0.51132(10) 0.0551(7) Uani 1 1 d .
O3 O 0.31707(18) 0.3207(3) 0.35347(12) 0.0614(8) Uani 1 1 d .
H3B H 0.2999 0.3767 0.3319 0.074 Uiso 1 1 d R
N1 N 0.31752(16) 0.0497(2) 0.36784(11) 0.0380(7) Uani 1 1 d .
N2 N 0.21132(17) 0.1165(3) 0.28121(11) 0.0419(7) Uani 1 1 d .
H2 H 0.2216 0.1580 0.3118 0.050 Uiso 1 1 d R
N3 N 0.27493(17) 0.0912(3) 0.46994(12) 0.0457(8) Uani 1 1 d .
H3 H 0.2452 0.0929 0.4375 0.055 Uiso 1 1 d R
C1 C -0.0339(2) 0.0851(5) 0.39915(18) 0.0662(12) Uani 1 1 d .
H1A H -0.0613 0.1509 0.3779 0.099 Uiso 1 1 calc GR
H1B H -0.0736 0.0304 0.4112 0.099 Uiso 1 1 calc GR
H1C H -0.0004 0.0434 0.3746 0.099 Uiso 1 1 calc GR
C2 C 0.0178(2) 0.1323(5) 0.45121(17) 0.0624(12) Uani 1 1 d .
C3 C 0.1000(2) 0.1166(4) 0.45613(15) 0.0527(10) Uani 1 1 d .
H3A H 0.1229 0.0772 0.4266 0.063 Uiso 1 1 calc R
C4 C 0.1493(2) 0.1579(4) 0.50399(15) 0.0514(10) Uani 1 1 d .
C5 C 0.1165(2) 0.2160(4) 0.54836(17) 0.0581(11) Uani 1 1 d .
C6 C 0.0352(3) 0.2341(5) 0.54271(19) 0.0701(13) Uani 1 1 d .
H6 H 0.0126 0.2751 0.5720 0.084 Uiso 1 1 calc R
C7 C -0.0154(2) 0.1932(5) 0.49452(19) 0.0675(13) Uani 1 1 d .
C8 C -0.1046(3) 0.2139(6) 0.4902(2) 0.0892(18) Uani 1 1 d .
H8A H -0.1231 0.2527 0.4538 0.134 Uiso 1 1 calc GR
H8B H -0.1162 0.2644 0.5219 0.134 Uiso 1 1 calc GR
H8C H -0.1320 0.1379 0.4922 0.134 Uiso 1 1 calc GR
C9 C 0.1783(3) 0.2488(4) 0.59913(17) 0.0600(11) Uani 1 1 d .
H9 H 0.1537 0.2872 0.6309 0.072 Uiso 1 1 calc R
C10 C 0.2194(2) 0.1342(4) 0.61704(16) 0.0566(11) Uani 1 1 d .
C11 C 0.2227(3) 0.0808(5) 0.67037(18) 0.0637(12) Uani 1 1 d .
H11 H 0.2009 0.1201 0.7005 0.076 Uiso 1 1 calc R
C12 C 0.2577(3) -0.0300(5) 0.67990(17) 0.0718(14) Uani 1 1 d .
C13 C 0.2922(3) -0.0872(4) 0.63578(19) 0.0757(14) Uani 1 1 d .
C14 C 0.2888(3) -0.0319(4) 0.58249(16) 0.0615(11) Uani 1 1 d .
H14 H 0.3109 -0.0702 0.5523 0.074 Uiso 1 1 calc R
C15 C 0.2534(2) 0.0781(4) 0.57313(15) 0.0513(10) Uani 1 1 d .
C16 C 0.2588(4) -0.0876(6) 0.7376(2) 0.105(2) Uani 1 1 d .
H16A H 0.2270 -0.1604 0.7337 0.158 Uiso 1 1 calc GR
H16B H 0.2360 -0.0333 0.7637 0.158 Uiso 1 1 calc GR
H16C H 0.3139 -0.1067 0.7531 0.158 Uiso 1 1 calc GR
C17 C 0.3302(5) -0.2044(6) 0.6440(3) 0.131(3) Uani 1 1 d .
H17A H 0.2900 -0.2630 0.6516 0.196 Uiso 1 1 calc GR
H17B H 0.3725 -0.2014 0.6765 0.196 Uiso 1 1 calc GR
H17C H 0.3531 -0.2267 0.6094 0.196 Uiso 1 1 calc GR
C18 C 0.2406(2) 0.1466(4) 0.51674(15) 0.0495(10) Uani 1 1 d .
C19 C 0.2721(2) 0.2729(4) 0.52956(15) 0.0501(10) Uani 1 1 d .
C20 C 0.3231(2) 0.3337(4) 0.50031(17) 0.0555(10) Uani 1 1 d .
H20 H 0.3429 0.2984 0.4684 0.067 Uiso 1 1 calc R
C21 C 0.3464(3) 0.4477(4) 0.5170(2) 0.0733(13) Uani 1 1 d .
H21 H 0.3826 0.4903 0.4969 0.088 Uiso 1 1 calc R
C22 C 0.3164(4) 0.4978(5) 0.5629(2) 0.0832(16) Uani 1 1 d .
H22 H 0.3328 0.5753 0.5747 0.100 Uiso 1 1 calc R
C23 C 0.2641(3) 0.4392(4) 0.5917(2) 0.0708(13) Uani 1 1 d .
H23 H 0.2442 0.4760 0.6233 0.085 Uiso 1 1 calc R
C24 C 0.2396(3) 0.3272(4) 0.57572(17) 0.0581(11) Uani 1 1 d .
C25 C 0.3535(2) 0.0732(3) 0.46914(15) 0.0442(9) Uani 1 1 d .
C26 C 0.3765(2) 0.0418(3) 0.41119(14) 0.0400(8) Uani 1 1 d .
C27 C 0.4537(2) 0.0108(3) 0.40392(15) 0.0469(9) Uani 1 1 d .
H27 H 0.4945 0.0083 0.4356 0.056 Uiso 1 1 calc R
C28 C 0.4704(2) -0.0166(3) 0.34940(16) 0.0491(9) Uani 1 1 d .
H28 H 0.5228 -0.0395 0.3433 0.059 Uiso 1 1 calc R
C29 C 0.4099(2) -0.0103(3) 0.30372(15) 0.0446(9) Uani 1 1 d .
H29 H 0.4196 -0.0293 0.2660 0.053 Uiso 1 1 calc R
C30 C 0.3346(2) 0.0249(3) 0.31530(14) 0.0401(8) Uani 1 1 d .
C31 C 0.2652(2) 0.0355(3) 0.26913(14) 0.0417(8) Uani 1 1 d .
C32 C 0.1289(2) 0.1256(3) 0.25403(14) 0.0397(8) Uani 1 1 d .
C33 C 0.1194(2) 0.1574(3) 0.19056(14) 0.0389(8) Uani 1 1 d .
C34 C 0.1798(2) 0.1840(3) 0.15828(14) 0.0420(8) Uani 1 1 d .
H34 H 0.2339 0.1811 0.1753 0.050 Uiso 1 1 calc R
C35 C 0.1619(2) 0.2150(4) 0.10064(15) 0.0458(9) Uani 1 1 d .
C36 C 0.0827(2) 0.2177(4) 0.07539(15) 0.0485(9) Uani 1 1 d .
C37 C 0.0214(2) 0.1932(3) 0.10874(15) 0.0452(9) Uani 1 1 d .
H37 H -0.0328 0.1966 0.0921 0.054 Uiso 1 1 calc R
C38 C 0.0399(2) 0.1638(3) 0.16595(15) 0.0425(8) Uani 1 1 d .
C39 C 0.2296(3) 0.2433(5) 0.06748(17) 0.0625(12) Uani 1 1 d .
H39A H 0.2236 0.3243 0.0527 0.094 Uiso 1 1 calc GR
H39B H 0.2292 0.1880 0.0355 0.094 Uiso 1 1 calc GR
H39C H 0.2803 0.2363 0.0926 0.094 Uiso 1 1 calc GR
C40 C 0.0608(3) 0.2488(4) 0.01340(16) 0.0616(12) Uani 1 1 d .
H40A H 0.0738 0.3319 0.0074 0.092 Uiso 1 1 calc GR
H40B H 0.0034 0.2363 0.0025 0.092 Uiso 1 1 calc GR
H40C H 0.0908 0.1985 -0.0101 0.092 Uiso 1 1 calc GR
C41 C -0.0190(2) 0.1427(4) 0.20886(15) 0.0458(9) Uani 1 1 d .
H41 H -0.0760 0.1497 0.1916 0.055 Uiso 1 1 calc R
C42 C 0.0036(2) 0.2299(3) 0.25725(15) 0.0414(8) Uani 1 1 d .
C43 C -0.0459(2) 0.3113(4) 0.27851(17) 0.0528(10) Uani 1 1 d .
H43 H -0.0997 0.3190 0.2612 0.063 Uiso 1 1 calc R
C44 C -0.0175(2) 0.3831(4) 0.32563(18) 0.0570(11) Uani 1 1 d .
C45 C 0.0607(2) 0.3725(4) 0.35089(16) 0.0531(10) Uani 1 1 d .
C46 C 0.1110(2) 0.2914(3) 0.32840(15) 0.0460(9) Uani 1 1 d .
H46 H 0.1652 0.2849 0.3450 0.055 Uiso 1 1 calc R
C47 C 0.0831(2) 0.2211(3) 0.28264(14) 0.0411(8) Uani 1 1 d .
C48 C -0.0742(3) 0.4673(5) 0.3493(2) 0.0880(17) Uani 1 1 d .
H48A H -0.0779 0.4474 0.3893 0.132 Uiso 1 1 calc GR
H48B H -0.1271 0.4609 0.3270 0.132 Uiso 1 1 calc GR
H48C H -0.0543 0.5483 0.3469 0.132 Uiso 1 1 calc GR
C49 C 0.0946(3) 0.4457(5) 0.40299(19) 0.0728(14) Uani 1 1 d .
H49A H 0.0694 0.4210 0.4363 0.109 Uiso 1 1 calc GR
H49B H 0.0836 0.5296 0.3953 0.109 Uiso 1 1 calc GR
H49C H 0.1524 0.4333 0.4107 0.109 Uiso 1 1 calc GR
C50 C 0.0013(2) 0.0212(4) 0.23502(15) 0.0462(9) Uani 1 1 d .
C51 C -0.0508(3) -0.0720(4) 0.23803(17) 0.0568(11) Uani 1 1 d .
H51 H -0.1046 -0.0665 0.2206 0.068 Uiso 1 1 calc R
C52 C -0.0233(3) -0.1746(4) 0.26716(19) 0.0656(12) Uani 1 1 d .
H52 H -0.0585 -0.2395 0.2691 0.079 Uiso 1 1 calc R
C53 C 0.0544(3) -0.1825(4) 0.29312(18) 0.0607(11) Uani 1 1 d .
H53 H 0.0721 -0.2522 0.3134 0.073 Uiso 1 1 calc R
C54 C 0.1068(2) -0.0892(4) 0.28977(15) 0.0504(10) Uani 1 1 d .
H54 H 0.1605 -0.0949 0.3074 0.060 Uiso 1 1 calc R
C55 C 0.0805(2) 0.0120(3) 0.26062(14) 0.0428(8) Uani 1 1 d .
C56 C 0.4011(3) 0.3349(4) 0.36287(17) 0.0588(11) Uani 1 1 d .
H56A H 0.4239 0.2794 0.3924 0.088 Uiso 1 1 calc GR
H56B H 0.4140 0.4161 0.3754 0.088 Uiso 1 1 calc GR
H56C H 0.4236 0.3192 0.3273 0.088 Uiso 1 1 calc GR

loop_
_atom_site_aniso_label
_atom_site_aniso_U_11
_atom_site_aniso_U_22
_atom_site_aniso_U_33
_atom_site_aniso_U_23
_atom_site_aniso_U_13
_atom_site_aniso_U_12
O1 0.0435(15) 0.0631(17) 0.0436(14) -0.0121(13) -0.0012(11) 0.0067(13)
O2 0.0400(15) 0.0800(19) 0.0423(14) -0.0076(13) -0.0062(12) 0.0111(14)
O3 0.063(2) 0.0613(18) 0.0570(17) 0.0142(14) -0.0017(14) -0.0045(15)
N1 0.0324(15) 0.0446(16) 0.0365(15) -0.0014(13) 0.0028(12) 0.0020(13)
N2 0.0342(16) 0.0596(19) 0.0302(14) -0.0056(13) -0.0023(12) 0.0030(14)
N3 0.0336(16) 0.072(2) 0.0302(14) -0.0037(14) 0.0000(12) 0.0055(15)
C1 0.041(2) 0.101(4) 0.057(2) 0.014(2) 0.0024(19) -0.010(2)
C2 0.039(2) 0.098(4) 0.049(2) 0.015(2) 0.0043(18) -0.001(2)
C3 0.036(2) 0.084(3) 0.0379(19) 0.0095(19) 0.0044(16) 0.001(2)
C4 0.039(2) 0.078(3) 0.0372(19) 0.0063(19) 0.0065(16) 0.0081(19)
C5 0.043(2) 0.088(3) 0.044(2) 0.006(2) 0.0094(18) 0.011(2)
C6 0.047(3) 0.113(4) 0.052(2) 0.003(3) 0.014(2) 0.015(3)
C7 0.039(2) 0.107(4) 0.057(3) 0.014(3) 0.011(2) 0.008(2)
C8 0.042(3) 0.152(5) 0.076(3) 0.008(3) 0.013(2) 0.009(3)
C9 0.057(3) 0.083(3) 0.040(2) -0.006(2) 0.0075(19) 0.012(2)
C10 0.051(2) 0.080(3) 0.039(2) -0.006(2) 0.0051(17) -0.003(2)
C11 0.059(3) 0.088(3) 0.044(2) 0.002(2) 0.007(2) -0.005(2)
C12 0.089(4) 0.090(4) 0.036(2) 0.005(2) 0.006(2) -0.014(3)
C13 0.103(4) 0.069(3) 0.053(3) 0.005(2) 0.000(3) 0.001(3)
C14 0.070(3) 0.079(3) 0.0340(19) 0.002(2) 0.0021(19) -0.005(2)
C15 0.045(2) 0.069(3) 0.039(2) 0.0005(19) 0.0015(17) 0.000(2)
C16 0.136(6) 0.107(5) 0.071(3) 0.029(3) 0.005(4) 0.004(4)
C17 0.218(9) 0.094(5) 0.080(4) 0.010(4) 0.014(5) 0.032(5)
C18 0.038(2) 0.077(3) 0.0338(18) -0.0009(18) 0.0036(15) 0.0071(19)
C19 0.046(2) 0.066(3) 0.0373(19) -0.0060(18) 0.0018(17) 0.008(2)
C20 0.051(2) 0.065(3) 0.050(2) -0.007(2) 0.0086(19) 0.004(2)
C21 0.086(4) 0.068(3) 0.067(3) -0.012(2) 0.014(3) 0.008(3)
C22 0.105(4) 0.074(3) 0.075(3) -0.015(3) 0.026(3) -0.009(3)
C23 0.087(4) 0.069(3) 0.056(3) -0.017(2) 0.010(2) 0.011(3)
C24 0.048(2) 0.075(3) 0.052(2) 0.003(2) 0.0092(19) 0.009(2)
C25 0.036(2) 0.055(2) 0.0390(19) 0.0012(16) -0.0041(16) 0.0066(17)
C26 0.0349(19) 0.048(2) 0.0352(17) 0.0024(16) -0.0030(15) 0.0007(16)
C27 0.036(2) 0.062(2) 0.041(2) 0.0016(18) -0.0029(16) 0.0080(18)
C28 0.036(2) 0.059(2) 0.052(2) 0.0019(18) 0.0074(17) 0.0075(18)
C29 0.037(2) 0.056(2) 0.0410(19) -0.0022(17) 0.0050(16) 0.0024(17)
C30 0.0333(19) 0.051(2) 0.0350(17) -0.0005(16) 0.0002(14) -0.0006(16)
C31 0.037(2) 0.054(2) 0.0348(18) -0.0047(16) 0.0060(15) -0.0014(17)
C32 0.0322(18) 0.054(2) 0.0318(17) -0.0030(15) -0.0010(14) 0.0020(16)
C33 0.0305(18) 0.053(2) 0.0340(17) -0.0041(15) 0.0047(14) 0.0014(16)
C34 0.0288(18) 0.059(2) 0.0369(18) -0.0007(16) 0.0001(14) 0.0032(16)
C35 0.035(2) 0.064(2) 0.0388(19) 0.0006(17) 0.0062(15) 0.0042(17)
C36 0.043(2) 0.069(3) 0.0338(18) 0.0018(17) 0.0048(16) 0.0100(19)
C37 0.0352(19) 0.059(2) 0.0389(19) -0.0057(17) -0.0038(15) 0.0058(17)
C38 0.0314(19) 0.052(2) 0.0433(19) -0.0057(17) 0.0017(15) 0.0037(16)
C39 0.052(3) 0.088(3) 0.048(2) 0.009(2) 0.012(2) -0.001(2)
C40 0.059(3) 0.083(3) 0.043(2) 0.004(2) 0.0061(19) 0.012(2)
C41 0.0259(18) 0.065(2) 0.046(2) -0.0019(18) 0.0017(15) 0.0000(17)
C42 0.0326(19) 0.053(2) 0.0403(18) -0.0021(16) 0.0111(15) -0.0015(16)
C43 0.037(2) 0.068(3) 0.055(2) -0.001(2) 0.0099(18) 0.0042(19)
C44 0.049(2) 0.066(3) 0.058(2) -0.012(2) 0.014(2) 0.010(2)
C45 0.052(2) 0.061(2) 0.047(2) -0.0060(19) 0.0074(18) -0.001(2)
C46 0.039(2) 0.059(2) 0.0403(19) -0.0019(17) 0.0060(16) 0.0014(18)
C47 0.037(2) 0.051(2) 0.0365(18) 0.0004(16) 0.0083(15) -0.0009(16)
C48 0.066(3) 0.103(4) 0.093(4) -0.029(3) 0.005(3) 0.030(3)
C49 0.073(3) 0.081(3) 0.062(3) -0.024(2) 0.000(2) 0.015(3)
C50 0.037(2) 0.062(2) 0.0406(19) -0.0055(17) 0.0104(16) -0.0032(18)
C51 0.044(2) 0.071(3) 0.057(2) -0.008(2) 0.0086(19) -0.012(2)
C52 0.062(3) 0.067(3) 0.070(3) 0.002(2) 0.016(2) -0.016(2)
C53 0.063(3) 0.061(3) 0.060(3) 0.007(2) 0.017(2) -0.003(2)
C54 0.049(2) 0.063(2) 0.040(2) 0.0016(18) 0.0087(17) 0.004(2)
C55 0.041(2) 0.054(2) 0.0347(17) -0.0026(16) 0.0088(15) 0.0016(17)
C56 0.059(3) 0.069(3) 0.049(2) 0.011(2) 0.008(2) -0.001(2)

loop_
_atom_type_symbol
_atom_type_description
_atom_type_scat_dispersion_real
_atom_type_scat_dispersion_imag
_atom_type_scat_source
C C 0.0033 0.0016 'International Tables Vol C Tables 4.2.6.8 and 6.1.1.4'
H H 0.0000 0.0000 'International Tables Vol C Tables 4.2.6.8 and 6.1.1.4'
N N 0.0061 0.0033 'International Tables Vol C Tables 4.2.6.8 and 6.1.1.4'
O O 0.0106 0.0060 'International Tables Vol C Tables 4.2.6.8 and 6.1.1.4'

loop_
_geom_angle_atom_site_label_1
_geom_angle_atom_site_label_2
_geom_angle_atom_site_label_3
_geom_angle
C56 O3 H3B 105.7
C30 N1 C26 117.9(3)
C31 N2 H2 118.6
C31 N2 C32 125.9(3)
C32 N2 H2 114.2
C18 N3 H3 114.9
C25 N3 H3 117.2
C25 N3 C18 124.4(3)
H1A C1 H1B 109.5
H1A C1 H1C 109.5
H1B C1 H1C 109.5
C2 C1 H1A 109.5
C2 C1 H1B 109.5
C2 C1 H1C 109.5
C3 C2 C1 119.4(4)
C3 C2 C7 119.2(4)
C7 C2 C1 121.5(4)
C2 C3 H3A 119.6
C2 C3 C4 120.8(4)
C4 C3 H3A 119.6
C3 C4 C5 120.4(4)
C3 C4 C18 127.7(3)
C5 C4 C18 111.9(3)
C4 C5 C9 113.6(3)
C6 C5 C4 118.6(4)
C6 C5 C9 127.7(4)
C5 C6 H6 119.2
C5 C6 C7 121.5(4)
C7 C6 H6 119.2
C2 C7 C6 119.4(4)
C2 C7 C8 120.7(4)
C6 C7 C8 119.9(4)
C7 C8 H8A 109.5
C7 C8 H8B 109.5
C7 C8 H8C 109.5
H8A C8 H8B 109.5
H8A C8 H8C 109.5
H8B C8 H8C 109.5
C5 C9 H9 112.6
C10 C9 C5 104.8(4)
C10 C9 H9 112.6
C10 C9 C24 107.0(3)
C24 C9 C5 106.6(3)
C24 C9 H9 112.6
C11 C10 C9 126.3(4)
C11 C10 C15 120.0(4)
C15 C10 C9 113.7(3)
C10 C11 H11 119.8
C10 C11 C12 120.3(4)
C12 C11 H11 119.8
C11 C12 C13 120.0(4)
C11 C12 C16 119.4(5)
C13 C12 C16 120.6(5)
C12 C13 C17 121.9(5)
C14 C13 C12 118.9(5)
C14 C13 C17 119.2(5)
C13 C14 H14 119.6
C15 C14 C13 120.9(4)
C15 C14 H14 119.6
C10 C15 C18 112.8(4)
C14 C15 C10 119.9(4)
C14 C15 C18 127.1(4)
C12 C16 H16A 109.5
C12 C16 H16B 109.5
C12 C16 H16C 109.5
H16A C16 H16B 109.5
H16A C16 H16C 109.5
H16B C16 H16C 109.5
C13 C17 H17A 109.5
C13 C17 H17B 109.5
C13 C17 H17C 109.5
H17A C17 H17B 109.5
H17A C17 H17C 109.5
H17B C17 H17C 109.5
N3 C18 C4 112.0(3)
N3 C18 C15 114.6(3)
N3 C18 C19 112.8(3)
C4 C18 C19 105.9(3)
C15 C18 C4 103.9(3)
C15 C18 C19 106.9(3)
C20 C19 C18 126.6(3)
C20 C19 C24 120.1(4)
C24 C19 C18 113.3(4)
C19 C20 H20 119.9
C19 C20 C21 120.1(4)
C21 C20 H20 119.9
C20 C21 H21 120.4
C22 C21 C20 119.2(5)
C22 C21 H21 120.4
C21 C22 H22 119.3
C23 C22 C21 121.4(5)
C23 C22 H22 119.3
C22 C23 H23 119.7
C22 C23 C24 120.5(4)
C24 C23 H23 119.7
C19 C24 C9 111.9(4)
C23 C24 C9 129.4(4)
C23 C24 C19 118.7(4)
O2 C25 N3 124.3(3)
O2 C25 C26 121.2(3)
N3 C25 C26 114.5(3)
N1 C26 C25 115.2(3)
N1 C26 C27 123.0(3)
C27 C26 C25 121.8(3)
C26 C27 H27 120.7
C26 C27 C28 118.5(3)
C28 C27 H27 120.7
C27 C28 H28 120.3
C27 C28 C29 119.5(3)
C29 C28 H28 120.3
C28 C29 H29 121.2
C28 C29 C30 117.6(3)
C30 C29 H29 121.2
N1 C30 C29 123.4(3)
N1 C30 C31 114.6(3)
C29 C30 C31 122.0(3)
O1 C31 N2 125.9(3)
O1 C31 C30 121.3(3)
N2 C31 C30 112.8(3)
N2 C32 C33 115.0(3)
N2 C32 C47 111.2(3)
N2 C32 C55 112.6(3)
C33 C32 C47 105.5(3)
C33 C32 C55 107.7(3)
C47 C32 C55 103.9(3)
C34 C33 C32 126.8(3)
C34 C33 C38 119.9(3)
C38 C33 C32 113.3(3)
C33 C34 H34 119.8
C33 C34 C35 120.4(3)
C35 C34 H34 119.8
C34 C35 C39 118.4(3)
C36 C35 C34 119.9(3)
C36 C35 C39 121.8(3)
C35 C36 C37 119.4(3)
C35 C36 C40 121.7(3)
C37 C36 C40 118.9(3)
C36 C37 H37 119.9
C38 C37 C36 120.1(3)
C38 C37 H37 119.9
C33 C38 C41 112.9(3)
C37 C38 C33 120.2(3)
C37 C38 C41 126.8(3)
C35 C39 H39A 109.5
C35 C39 H39B 109.5
C35 C39 H39C 109.5
H39A C39 H39B 109.5
H39A C39 H39C 109.5
H39B C39 H39C 109.5
C36 C40 H40A 109.5
C36 C40 H40B 109.5
C36 C40 H40C 109.5
H40A C40 H40B 109.5
H40A C40 H40C 109.5
H40B C40 H40C 109.5
C38 C41 H41 113.1
C38 C41 C50 106.1(3)
C42 C41 C38 105.9(3)
C42 C41 H41 113.1
C42 C41 C50 105.0(3)
C50 C41 H41 113.1
C43 C42 C41 126.8(3)
C43 C42 C47 118.9(3)
C47 C42 C41 114.2(3)
C42 C43 H43 119.7
C42 C43 C44 120.6(4)
C44 C43 H43 119.7
C43 C44 C48 119.2(4)
C45 C44 C43 120.0(4)
C45 C44 C48 120.8(4)
C44 C45 C46 119.1(4)
C44 C45 C49 122.5(4)
C46 C45 C49 118.4(4)
C45 C46 H46 119.6
C47 C46 C45 120.8(4)
C47 C46 H46 119.6
C42 C47 C32 111.8(3)
C46 C47 C32 127.6(3)
C46 C47 C42 120.6(3)
C44 C48 H48A 109.5
C44 C48 H48B 109.5
C44 C48 H48C 109.5
H48A C48 H48B 109.5
H48A C48 H48C 109.5
H48B C48 H48C 109.5
C45 C49 H49A 109.5
C45 C49 H49B 109.5
C45 C49 H49C 109.5
H49A C49 H49B 109.5
H49A C49 H49C 109.5
H49B C49 H49C 109.5
C51 C50 C41 126.6(4)
C51 C50 C55 120.1(4)
C55 C50 C41 113.2(3)
C50 C51 H51 120.5
C50 C51 C52 118.9(4)
C52 C51 H51 120.5
C51 C52 H52 119.6
C53 C52 C51 120.8(4)
C53 C52 H52 119.6
C52 C53 H53 119.9
C52 C53 C54 120.2(4)
C54 C53 H53 119.9
C53 C54 H54 120.2
C55 C54 C53 119.6(4)
C55 C54 H54 120.2
C50 C55 C32 112.6(3)
C54 C55 C32 126.9(3)
C54 C55 C50 120.4(4)
O3 C56 H56A 109.5
O3 C56 H56B 109.5
O3 C56 H56C 109.5
H56A C56 H56B 109.5
H56A C56 H56C 109.5
H56B C56 H56C 109.5

loop_
_geom_bond_atom_site_label_1
_geom_bond_atom_site_label_2
_geom_bond_distance
O1 C31 1.223(4)
O2 C25 1.230(4)
O3 H3B 0.8401
O3 C56 1.416(5)
N1 C26 1.336(4)
N1 C30 1.336(4)
N2 H2 0.8595
N2 C31 1.346(5)
N2 C32 1.459(4)
N3 H3 0.8599
N3 C18 1.451(5)
N3 C25 1.344(5)
C1 H1A 0.9800
C1 H1B 0.9800
C1 H1C 0.9800
C1 C2 1.510(6)
C2 C3 1.389(5)
C2 C7 1.404(6)
C3 H3A 0.9500
C3 C4 1.395(5)
C4 C5 1.407(5)
C4 C18 1.537(5)
C5 C6 1.376(6)
C5 C9 1.530(6)
C6 H6 0.9500
C6 C7 1.410(6)
C7 C8 1.514(6)
C8 H8A 0.9800
C8 H8B 0.9800
C8 H8C 0.9800
C9 H9 1.0000
C9 C10 1.506(6)
C9 C24 1.519(6)
C10 C11 1.390(6)
C10 C15 1.397(5)
C11 H11 0.9500
C11 C12 1.392(7)
C12 C13 1.411(7)
C12 C16 1.507(6)
C13 C14 1.398(6)
C13 C17 1.475(8)
C14 H14 0.9500
C14 C15 1.385(6)
C15 C18 1.530(5)
C16 H16A 0.9800
C16 H16B 0.9800
C16 H16C 0.9800
C17 H17A 0.9800
C17 H17B 0.9800
C17 H17C 0.9800
C18 C19 1.541(6)
C19 C20 1.357(6)
C19 C24 1.419(5)
C20 H20 0.9500
C20 C21 1.389(6)
C21 H21 0.9500
C21 C22 1.374(7)
C22 H22 0.9500
C22 C23 1.353(7)
C23 H23 0.9500
C23 C24 1.371(6)
C25 C26 1.508(5)
C26 C27 1.381(5)
C27 H27 0.9500
C27 C28 1.385(5)
C28 H28 0.9500
C28 C29 1.389(5)
C29 H29 0.9500
C29 C30 1.392(5)
C30 C31 1.499(5)
C32 C33 1.527(5)
C32 C47 1.534(5)
C32 C55 1.541(5)
C33 C34 1.379(5)
C33 C38 1.395(5)
C34 H34 0.9500
C34 C35 1.399(5)
C35 C36 1.393(5)
C35 C39 1.498(5)
C36 C37 1.403(5)
C36 C40 1.503(5)
C37 H37 0.9500
C37 C38 1.386(5)
C38 C41 1.524(5)
C39 H39A 0.9800
C39 H39B 0.9800
C39 H39C 0.9800
C40 H40A 0.9800
C40 H40B 0.9800
C40 H40C 0.9800
C41 H41 1.0000
C41 C42 1.520(5)
C41 C50 1.527(5)
C42 C43 1.380(5)
C42 C47 1.401(5)
C43 H43 0.9500
C43 C44 1.410(6)
C44 C45 1.383(6)
C44 C48 1.505(6)
C45 C46 1.399(5)
C45 C49 1.531(6)
C46 H46 0.9500
C46 C47 1.375(5)
C48 H48A 0.9800
C48 H48B 0.9800
C48 H48C 0.9800
C49 H49A 0.9800
C49 H49B 0.9800
C49 H49C 0.9800
C50 C51 1.381(5)
C50 C55 1.399(5)
C51 H51 0.9500
C51 C52 1.398(6)
C52 H52 0.9500
C52 C53 1.377(6)
C53 H53 0.9500
C53 C54 1.386(6)
C54 H54 0.9500
C54 C55 1.379(5)
C56 H56A 0.9800
C56 H56B 0.9800
C56 H56C 0.9800

loop_
_geom_hbond_atom_site_label_D
_geom_hbond_atom_site_label_H
_geom_hbond_atom_site_label_A
_geom_hbond_distance_DH
_geom_hbond_distance_HA
_geom_hbond_distance_DA
_geom_hbond_angle_DHA
_geom_hbond_site_symmetry_A
O3 H3B O1 0.84 1.94 2.756(4) 164.3 2
N2 H2 O3 0.86 2.56 3.264(4) 140.0 .

loop_
_geom_torsion_atom_site_label_1
_geom_torsion_atom_site_label_2
_geom_torsion_atom_site_label_3
_geom_torsion_atom_site_label_4
_geom_torsion
O2 C25 C26 N1 -172.2(3)
O2 C25 C26 C27 6.0(6)
N1 C26 C27 C28 -1.8(6)
N1 C30 C31 O1 -149.0(3)
N1 C30 C31 N2 29.4(5)
N2 C32 C33 C34 -3.7(5)
N2 C32 C33 C38 179.2(3)
N2 C32 C47 C42 -179.4(3)
N2 C32 C47 C46 -0.9(5)
N2 C32 C55 C50 179.4(3)
N2 C32 C55 C54 2.0(5)
N3 C18 C19 C20 3.3(5)
N3 C18 C19 C24 -179.3(3)
N3 C25 C26 N1 7.4(5)
N3 C25 C26 C27 -174.4(4)
C1 C2 C3 C4 -179.3(4)
C1 C2 C7 C6 179.1(5)
C1 C2 C7 C8 -0.2(7)
C2 C3 C4 C5 0.2(7)
C2 C3 C4 C18 179.0(4)
C3 C2 C7 C6 -1.7(7)
C3 C2 C7 C8 179.0(5)
C3 C4 C5 C6 -1.8(7)
C3 C4 C5 C9 176.5(4)
C3 C4 C18 N3 3.6(6)
C3 C4 C18 C15 -120.6(4)
C3 C4 C18 C19 127.0(4)
C4 C5 C6 C7 1.6(7)
C4 C5 C9 C10 -55.0(5)
C4 C5 C9 C24 58.2(5)
C4 C18 C19 C20 -119.5(4)
C4 C18 C19 C24 58.0(4)
C5 C4 C18 N3 -177.5(4)
C5 C4 C18 C15 58.3(5)
C5 C4 C18 C19 -54.2(4)
C5 C6 C7 C2 0.1(8)
C5 C6 C7 C8 179.4(5)
C5 C9 C10 C11 -120.6(5)
C5 C9 C10 C15 56.5(5)
C5 C9 C24 C19 -54.2(5)
C5 C9 C24 C23 123.6(5)
C6 C5 C9 C10 123.1(5)
C6 C5 C9 C24 -123.7(5)
C7 C2 C3 C4 1.5(7)
C9 C5 C6 C7 -176.4(5)
C9 C10 C11 C12 175.1(4)
C9 C10 C15 C14 -175.8(4)
C9 C10 C15 C18 -0.2(5)
C10 C9 C24 C19 57.5(4)
C10 C9 C24 C23 -124.7(5)
C10 C11 C12 C13 1.8(7)
C10 C11 C12 C16 -178.4(5)
C10 C15 C18 N3 -179.9(3)
C10 C15 C18 C4 -57.5(4)
C10 C15 C18 C19 54.2(4)
C11 C10 C15 C14 1.5(6)
C11 C10 C15 C18 177.1(4)
C11 C12 C13 C14 -1.5(8)
C11 C12 C13 C17 179.8(6)
C12 C13 C14 C15 1.1(8)
C13 C14 C15 C10 -1.1(7)
C13 C14 C15 C18 -176.1(4)
C14 C15 C18 N3 -4.6(6)
C14 C15 C18 C4 117.8(5)
C14 C15 C18 C19 -130.5(4)
C15 C10 C11 C12 -1.8(7)
C15 C18 C19 C20 130.2(4)
C15 C18 C19 C24 -52.4(4)
C16 C12 C13 C14 178.8(5)
C16 C12 C13 C17 0.1(9)
C17 C13 C14 C15 179.9(6)
C18 N3 C25 O2 13.6(6)
C18 N3 C25 C26 -165.9(3)
C18 C4 C5 C6 179.2(4)
C18 C4 C5 C9 -2.5(5)
C18 C19 C20 C21 -179.9(4)
C18 C19 C24 C9 -2.9(5)
C18 C19 C24 C23 179.0(4)
C19 C20 C21 C22 -0.7(7)
C20 C19 C24 C9 174.7(4)
C20 C19 C24 C23 -3.4(6)
C20 C21 C22 C23 -0.8(8)
C21 C22 C23 C24 0.1(8)
C22 C23 C24 C9 -175.8(5)
C22 C23 C24 C19 1.9(7)
C24 C9 C10 C11 126.5(5)
C24 C9 C10 C15 -56.4(5)
C24 C19 C20 C21 2.8(6)
C25 N3 C18 C4 178.2(4)
C25 N3 C18 C15 -63.8(5)
C25 N3 C18 C19 58.9(5)
C25 C26 C27 C28 -179.9(4)
C26 N1 C30 C29 1.1(5)
C26 N1 C30 C31 179.9(3)
C26 C27 C28 C29 1.1(6)
C27 C28 C29 C30 0.6(6)
C28 C29 C30 N1 -1.8(6)
C28 C29 C30 C31 179.6(3)
C29 C30 C31 O1 29.8(6)
C29 C30 C31 N2 -151.8(3)
C30 N1 C26 C25 178.9(3)
C30 N1 C26 C27 0.7(5)
C31 N2 C32 C33 -65.5(5)
C31 N2 C32 C47 174.6(3)
C31 N2 C32 C55 58.5(4)
C32 N2 C31 O1 16.2(6)
C32 N2 C31 C30 -162.1(3)
C32 C33 C34 C35 -178.1(4)
C32 C33 C38 C37 179.3(3)
C32 C33 C38 C41 2.5(4)
C33 C32 C47 C42 55.2(4)
C33 C32 C47 C46 -126.3(4)
C33 C32 C55 C50 -52.7(4)
C33 C32 C55 C54 129.9(4)
C33 C34 C35 C36 -0.9(6)
C33 C34 C35 C39 179.9(4)
C33 C38 C41 C42 53.9(4)
C33 C38 C41 C50 -57.3(4)
C34 C33 C38 C37 2.0(5)
C34 C33 C38 C41 -174.8(3)
C34 C35 C36 C37 2.2(6)
C34 C35 C36 C40 -179.1(4)
C35 C36 C37 C38 -1.5(6)
C36 C37 C38 C33 -0.6(6)
C36 C37 C38 C41 175.7(4)
C37 C38 C41 C42 -122.6(4)
C37 C38 C41 C50 126.1(4)
C38 C33 C34 C35 -1.3(6)
C38 C41 C42 C43 125.6(4)
C38 C41 C42 C47 -56.3(4)
C38 C41 C50 C51 -126.8(4)
C38 C41 C50 C55 57.1(4)
C39 C35 C36 C37 -178.5(4)
C39 C35 C36 C40 0.2(6)
C40 C36 C37 C38 179.8(4)
C41 C42 C43 C44 177.0(4)
C41 C42 C47 C32 1.2(4)
C41 C42 C47 C46 -177.5(3)
C41 C50 C51 C52 -175.5(4)
C41 C50 C55 C32 -2.3(4)
C41 C50 C55 C54 175.3(3)
C42 C41 C50 C51 121.4(4)
C42 C41 C50 C55 -54.7(4)
C42 C43 C44 C45 0.1(6)
C42 C43 C44 C48 -177.4(4)
C43 C42 C47 C32 179.4(3)
C43 C42 C47 C46 0.7(5)
C43 C44 C45 C46 1.1(6)
C43 C44 C45 C49 -178.5(4)
C44 C45 C46 C47 -1.4(6)
C45 C46 C47 C32 -177.9(4)
C45 C46 C47 C42 0.5(6)
C47 C32 C33 C34 119.3(4)
C47 C32 C33 C38 -57.8(4)
C47 C32 C55 C50 58.9(4)
C47 C32 C55 C54 -118.5(4)
C47 C42 C43 C44 -1.1(6)
C48 C44 C45 C46 178.6(4)
C48 C44 C45 C49 -1.0(7)
C49 C45 C46 C47 178.2(4)
C50 C41 C42 C43 -122.4(4)
C50 C41 C42 C47 55.7(4)
C50 C51 C52 C53 0.8(6)
C51 C50 C55 C32 -178.6(3)
C51 C50 C55 C54 -1.0(5)
C51 C52 C53 C54 -1.2(7)
C52 C53 C54 C55 0.5(6)
C53 C54 C55 C32 177.9(3)
C53 C54 C55 C50 0.6(5)
C55 C32 C33 C34 -130.2(4)
C55 C32 C33 C38 52.7(4)
C55 C32 C47 C42 -58.0(4)
C55 C32 C47 C46 120.5(4)
C55 C50 C51 C52 0.3(6)
